data_7046783
loop_
_publ_author_name
'Molloy, Jennifer K.'
'Philouze, Christian'
'Fedele, Lionel'
'Imbert, Daniel'
'Jarjayes, Olivier'
'Thomas, Fabrice'

_publ_section_title
;
 Seven-coordinate lanthanide complexes with a tripodal redox active
 ligand: structural, electrochemical and spectroscopic investigations.
;
_journal_issue 31
_journal_name_full 'Dalton transactions (Cambridge, England : 2003)'
_journal_page_first 10742
_journal_page_last 10751
_journal_paper_doi 10.1039/c8dt01165f
_journal_volume 47
_journal_year 2018
_chemical_formula_moiety 'C42 H57 N4 O6 Tb1, 2(H2 O)'
_chemical_formula_sum 'C42 H61 N4 O8 Tb'
_chemical_formula_weight 908.86
_space_group_crystal_system trigonal
_space_group_IT_number 159
_space_group_name_Hall 'P 3 -2c'
_space_group_name_H-M_alt 'P 3 1 c'
_symmetry_space_group_name_Hall 'P 3 -2c'
_symmetry_space_group_name_H-M 'P 3 1 c'
_atom_sites_solution_hydrogens mixed
_audit_creation_date 2017-01-27
_audit_creation_method
;
Olex2 1.2
(compiled 2014.07.22 svn.r2960 for OlexSys, GUI svn.r4862)
;
_audit_update_record
;
2018-02-27 deposited with the CCDC.
2018-06-20 downloaded from the CCDC.
;
_cell_angle_alpha 90
_cell_angle_beta 90
_cell_angle_gamma 120
_cell_formula_units_Z 2
_cell_length_a 15.772(2)
_cell_length_b 15.772(2)
_cell_length_c 10.385(2)
_cell_measurement_reflns_used 24263
_cell_measurement_temperature 200
_cell_measurement_theta_max 30.0
_cell_measurement_theta_min 2.583
_cell_volume 2237.2(6)
_computing_cell_refinement EvalCCD
_computing_data_collection Collect
_computing_data_reduction EvalCCD
_computing_molecular_graphics 'Olex2 (Dolomanov et al., 2009)'
_computing_publication_material 'Olex2 (Dolomanov et al., 2009)'
_computing_structure_refinement
;
XL, G.M. Sheldrick, Acta Cryst.
(2008). A64, 112-122
;
_diffrn_ambient_temperature 200
_diffrn_detector 'CCD area detector'
_diffrn_detector_type 'APEX II'
_diffrn_measured_fraction_theta_full 0.996
_diffrn_measured_fraction_theta_max 0.998
_diffrn_measurement_device_type 'Bruker-AXS-enraf-nonius KappaAPEXII'
_diffrn_measurement_method 'Phi and omega scans'
_diffrn_radiation_collimation 'Montel optic'
_diffrn_radiation_detector CCD
_diffrn_radiation_monochromator 'Multilayer mirrors'
_diffrn_radiation_probe x-ray
_diffrn_radiation_type MoK\a
_diffrn_radiation_wavelength 0.71073
_diffrn_reflns_av_R_equivalents 0.0489
_diffrn_reflns_av_unetI/netI 0.0432
_diffrn_reflns_Laue_measured_fraction_full 0.996
_diffrn_reflns_Laue_measured_fraction_max 0.998
_diffrn_reflns_limit_h_max 20
_diffrn_reflns_limit_h_min -22
_diffrn_reflns_limit_k_max 22
_diffrn_reflns_limit_k_min -21
_diffrn_reflns_limit_l_max 14
_diffrn_reflns_limit_l_min -11
_diffrn_reflns_number 24263
_diffrn_reflns_point_group_measured_fraction_full 0.979
_diffrn_reflns_point_group_measured_fraction_max 0.956
_diffrn_reflns_theta_full 25.242
_diffrn_reflns_theta_max 29.998
_diffrn_reflns_theta_min 2.583
_diffrn_source 'Incoatec ISG250'
_diffrn_source_target Mo
_diffrn_source_type 'Microfocus sealed tube'
_exptl_absorpt_coefficient_mu 1.632
_exptl_absorpt_correction_T_max 1
_exptl_absorpt_correction_T_min 0.595844
_exptl_absorpt_correction_type multi-scan
_exptl_absorpt_process_details
;
SADABS-2004/1 (Bruker,2004) was used for absorption correction.
R(int) was 0.1074 before and 0.0581 after correction.
The Ratio of minimum to maximum transmission is 0.5958.
The \l/2 correction factor is 0.0015.
;
_exptl_crystal_colour yellow
_exptl_crystal_colour_primary yellow
_exptl_crystal_density_diffrn 1.349
_exptl_crystal_description needle
_exptl_crystal_F_000 940
_exptl_crystal_size_max 0.4
_exptl_crystal_size_mid 0.19
_exptl_crystal_size_min 0.18
_refine_diff_density_max 0.613
_refine_diff_density_min -0.487
_refine_diff_density_rms 0.084
_refine_ls_abs_structure_details
;
 Flack x determined using 1677 quotients [(I+)-(I-)]/[(I+)+(I-)]
 (Parsons, Flack and Wagner, Acta Cryst. B69 (2013) 249-259).
;
_refine_ls_abs_structure_Flack 0.003(6)
_refine_ls_extinction_method none
_refine_ls_goodness_of_fit_ref 1.119
_refine_ls_hydrogen_treatment constr
_refine_ls_matrix_type full
_refine_ls_number_parameters 177
_refine_ls_number_reflns 4181
_refine_ls_number_restraints 162
_refine_ls_restrained_S_all 1.098
_refine_ls_R_factor_all 0.0355
_refine_ls_R_factor_gt 0.0275
_refine_ls_shift/su_max 0.000
_refine_ls_shift/su_mean 0.000
_refine_ls_structure_factor_coef Fsqd
_refine_ls_weighting_details 'w=1/[\s^2^(Fo^2^)+(0.0254P)^2^+0.1124P] where P=(Fo^2^+2Fc^2^)/3'
_refine_ls_weighting_scheme calc
_refine_ls_wR_factor_gt 0.0581
_refine_ls_wR_factor_ref 0.0622
_reflns_Friedel_coverage 0.907
_reflns_Friedel_fraction_full 0.962
_reflns_Friedel_fraction_max 0.913
_reflns_number_gt 3786
_reflns_number_total 4181
_reflns_threshold_expression 'I > 2\s(I)'
_cod_data_source_file c8dt01165f2.cif
_cod_data_source_block sad_CCDC3
_cod_depositor_comments 'Adding full bibliography for 7046778--7046783.cif.'
_cod_original_cell_volume 2237.2(8)
_cod_database_code 7046783
_shelx_space_group_comment
;
The symmetry employed for this shelxl refinement is uniquely defined
by the following loop, which should always be used as a source of
symmetry information in preference to the above space-group names.
They are only intended as comments.
;
_olex2_refinement_description
;
1. Fixed Uiso
 At 1.2 times of:
  All C(H) groups, All C(H,H) groups
 At 1.5 times of:
  All C(H,H,H) groups, All O(H,H) groups
2. Rigid bond restraints
 All non-hydrogen atoms
 with sigma for 1-2 distances of 0.01 and sigma for 1-3 distances of 0.01
3. Uiso/Uaniso restraints and constraints
All non-hydrogen atoms have similar U: within 1.7A with sigma of 0.04 and sigma
for terminal atoms of 0.08
Uanis(O6) = Uanis(O7)
4. Others
 Fixed Sof: O5(0.5) H5A(0.5) H5B(0.5) O7(0.08333) H7A(0.08333) H7B(0.08333)
 O6(0.08333) H6A(0.08333) H6B(0.08333)
5.a Riding coordinates:
 O5(H5A,H5B), O7(H7A,H7B), O6(H6A,H6B)
5.b Secondary CH2 refined with riding coordinates:
 C22(H22A,H22B), C23(H23A,H23B)
5.c Aromatic/amide H refined with riding coordinates:
 C7(H7), C3(H3), C5(H5)
5.d Idealised Me refined as rotating group:
 C31(H31A,H31B,H31C), C32(H32A,H32B,H32C), C30(H30A,H30B,H30C), C28(H28A,H28B,
 H28C)
;
_shelx_shelxl_version_number 2014/7
_olex2_submission_special_instructions 'No special instructions were received'

loop_
_space_group_symop_operation_xyz
'x, y, z'
'-y, x-y, z'
'-x+y, -x, z'
'y, x, z+1/2'
'x-y, -y, z+1/2'
'-x, -x+y, z+1/2'

loop_
_atom_site_label
_atom_site_type_symbol
_atom_site_fract_x
_atom_site_fract_y
_atom_site_fract_z
_atom_site_U_iso_or_equiv
_atom_site_adp_type
_atom_site_occupancy
_atom_site_site_symmetry_order
_atom_site_calc_flag
_atom_site_refinement_flags_posn
_atom_site_refinement_flags_adp
_atom_site_refinement_flags_occupancy
_atom_site_disorder_assembly
_atom_site_disorder_group
Tb1 Tb 0.6667 0.3333 0.74971(3) 0.02234(8) Uani 1 3 d S TU P . .
O4 O 0.2316(3) 0.3524(3) 0.5227(3) 0.0438(9) Uani 1 1 d . U . . .
N4 N 0.6667 0.3333 1.0078(6) 0.0257(12) Uani 1 3 d S TU P . .
O1 O 0.5302(2) 0.2796(2) 0.6415(3) 0.0290(6) Uani 1 1 d . U . . .
N1 N 0.5712(3) 0.4070(2) 0.8427(3) 0.0264(7) Uani 1 1 d . U . . .
C2 C 0.4418(3) 0.3620(3) 0.6826(3) 0.0248(8) Uani 1 1 d . U . . .
C6 C 0.3899(3) 0.2400(3) 0.5119(3) 0.0248(8) Uani 1 1 d . U . . .
C22 C 0.6070(3) 0.4496(3) 0.9707(4) 0.0308(9) Uani 1 1 d . U . . .
H22A H 0.5671 0.4750 1.0055 0.037 Uiso 1 1 calc R . . . .
H22B H 0.6742 0.5029 0.9652 0.037 Uiso 1 1 calc R . . . .
C7 C 0.4973(3) 0.4100(3) 0.7981(3) 0.0259(8) Uani 1 1 d . U . . .
H7 H 0.4768 0.4470 0.8445 0.031 Uiso 1 1 calc R . . . .
C23 C 0.6008(3) 0.3686(3) 1.0566(4) 0.0294(8) Uani 1 1 d . U . . .
H23A H 0.6194 0.3930 1.1437 0.035 Uiso 1 1 calc R . . . .
H23B H 0.5338 0.3146 1.0585 0.035 Uiso 1 1 calc R . . . .
C1 C 0.4583(3) 0.2943(3) 0.6120(3) 0.0245(7) Uani 1 1 d . U . . .
C29 C 0.3980(4) 0.1580(3) 0.4431(4) 0.0303(9) Uani 1 1 d . U . . .
C3 C 0.3652(3) 0.3782(3) 0.6512(4) 0.0301(8) Uani 1 1 d . U . . .
H3 H 0.3556 0.4225 0.6991 0.036 Uiso 1 1 calc R . . . .
C4 C 0.3034(3) 0.3292(3) 0.5499(4) 0.0300(9) Uani 1 1 d . U . . .
C31 C 0.3171(4) 0.1071(4) 0.3400(4) 0.0453(13) Uani 1 1 d . U . . .
H31A H 0.3228 0.1544 0.2773 0.068 Uiso 1 1 calc GR . . . .
H31B H 0.2540 0.0786 0.3804 0.068 Uiso 1 1 calc GR . . . .
H31C H 0.3243 0.0567 0.2983 0.068 Uiso 1 1 calc GR . . . .
C32 C 0.4973(4) 0.1977(4) 0.3773(5) 0.0494(13) Uani 1 1 d . U . . .
H32A H 0.5483 0.2251 0.4409 0.074 Uiso 1 1 calc GR . . . .
H32B H 0.5065 0.2476 0.3167 0.074 Uiso 1 1 calc GR . . . .
H32C H 0.4996 0.1455 0.3329 0.074 Uiso 1 1 calc GR . . . .
C5 C 0.3165(3) 0.2599(3) 0.4821(4) 0.0290(9) Uani 1 1 d . U . . .
H5 H 0.2741 0.2262 0.4147 0.035 Uiso 1 1 calc R . . . .
C30 C 0.3826(4) 0.0794(4) 0.5433(5) 0.0420(11) Uani 1 1 d . U . . .
H30A H 0.3202 0.0556 0.5844 0.063 Uiso 1 1 calc GR . . . .
H30B H 0.4336 0.1075 0.6068 0.063 Uiso 1 1 calc GR . . . .
H30C H 0.3843 0.0261 0.5011 0.063 Uiso 1 1 calc GR . . . .
C28 C 0.1636(4) 0.2973(4) 0.4232(5) 0.0482(12) Uani 1 1 d . U . . .
H28A H 0.1328 0.2288 0.4430 0.072 Uiso 1 1 calc GR . . . .
H28B H 0.1976 0.3097 0.3426 0.072 Uiso 1 1 calc GR . . . .
H28C H 0.1147 0.3164 0.4171 0.072 Uiso 1 1 calc GR . . . .
O5 O 0.1147(9) 0.0592(10) 0.6461(10) 0.140(6) Uani 0.5 1 d . U . A 1
H5A H 0.1535 0.0493 0.6002 0.210 Uiso 0.5 1 d R . . A 1
H5B H 0.0637 0.0049 0.6631 0.210 Uiso 0.5 1 d R . . A 1
O7 O 0.0000 0.0000 0.301(3) 0.139(13) Uani 0.25 3 d S TU P B 2
H7A H 0.0572 0.0104 0.2847 0.208 Uiso 0.0833 1 d R . . B 2
H7B H -0.0262 0.0054 0.2323 0.208 Uiso 0.0833 1 d R . . B 2
O6 O 0.0000 0.0000 0.520(5) 0.139(13) Uani 0.25 3 d S TU P C 2
H6A H 0.0266 -0.0204 0.5738 0.208 Uiso 0.0833 1 d R . . C 2
H6B H -0.0173 0.0366 0.5588 0.208 Uiso 0.0833 1 d R . . C 2

loop_
_atom_site_aniso_label
_atom_site_aniso_U_11
_atom_site_aniso_U_22
_atom_site_aniso_U_33
_atom_site_aniso_U_23
_atom_site_aniso_U_13
_atom_site_aniso_U_12
Tb1 0.01914(10) 0.01914(10) 0.02872(13) 0.000 0.000 0.00957(5)
O4 0.038(2) 0.050(2) 0.056(2) -0.0087(16) -0.0174(16) 0.0315(19)
N4 0.0241(19) 0.0241(19) 0.029(3) 0.000 0.000 0.0120(9)
O1 0.0244(15) 0.0293(16) 0.0370(14) -0.0081(11) -0.0061(11) 0.0162(13)
N1 0.0294(19) 0.0208(17) 0.0300(15) -0.0026(12) -0.0021(12) 0.0132(15)
C2 0.027(2) 0.0227(19) 0.0271(17) 0.0011(14) -0.0004(14) 0.0140(17)
C6 0.026(2) 0.0208(19) 0.0259(17) 0.0043(13) 0.0042(14) 0.0106(17)
C22 0.033(2) 0.028(2) 0.035(2) -0.0099(16) -0.0077(16) 0.018(2)
C7 0.028(2) 0.022(2) 0.0318(18) -0.0006(14) 0.0017(14) 0.0157(17)
C23 0.031(2) 0.030(2) 0.0288(18) -0.0050(15) -0.0006(15) 0.0170(19)
C1 0.024(2) 0.024(2) 0.0272(17) 0.0009(14) 0.0018(14) 0.0130(17)
C29 0.034(2) 0.027(2) 0.032(2) -0.0060(16) -0.0041(17) 0.017(2)
C3 0.033(2) 0.029(2) 0.0335(19) -0.0024(15) -0.0005(16) 0.020(2)
C4 0.027(2) 0.032(2) 0.035(2) 0.0034(15) -0.0014(16) 0.0179(18)
C31 0.059(3) 0.039(3) 0.040(2) -0.013(2) -0.016(2) 0.026(3)
C32 0.049(3) 0.056(4) 0.045(3) -0.013(2) 0.009(2) 0.028(3)
C5 0.029(2) 0.028(2) 0.0312(19) 0.0020(15) -0.0031(15) 0.0152(19)
C30 0.050(3) 0.024(2) 0.051(3) -0.0025(19) -0.010(2) 0.018(2)
C28 0.031(3) 0.049(3) 0.071(3) -0.008(2) -0.017(2) 0.024(3)
O5 0.068(8) 0.178(14) 0.079(7) 0.049(8) -0.010(6) -0.009(8)
O7 0.17(2) 0.17(2) 0.08(2) 0.000 0.000 0.084(10)
O6 0.17(2) 0.17(2) 0.08(2) 0.000 0.000 0.084(10)

loop_
_atom_type_symbol
_atom_type_description
_atom_type_scat_dispersion_real
_atom_type_scat_dispersion_imag
_atom_type_scat_source
C C 0.0033 0.0016 'International Tables Vol C Tables 4.2.6.8 and 6.1.1.4'
H H 0.0000 0.0000 'International Tables Vol C Tables 4.2.6.8 and 6.1.1.4'
N N 0.0061 0.0033 'International Tables Vol C Tables 4.2.6.8 and 6.1.1.4'
O O 0.0106 0.0060 'International Tables Vol C Tables 4.2.6.8 and 6.1.1.4'
Tb Tb -0.1723 4.1537 'International Tables Vol C Tables 4.2.6.8 and 6.1.1.4'

loop_
_geom_angle_atom_site_label_1
_geom_angle_atom_site_label_2
_geom_angle_atom_site_label_3
_geom_angle
_geom_angle_site_symmetry_1
_geom_angle_site_symmetry_3
O1 Tb1 N4 120.90(7) . .
O1 Tb1 N4 120.90(7) 3_665 .
O1 Tb1 N4 120.90(7) 2_655 .
O1 Tb1 O1 95.99(10) 2_655 .
O1 Tb1 O1 95.99(10) . 3_665
O1 Tb1 O1 95.99(10) 2_655 3_665
O1 Tb1 N1 86.72(11) 2_655 3_665
O1 Tb1 N1 167.01(11) 2_655 .
O1 Tb1 N1 167.01(11) . 3_665
O1 Tb1 N1 86.72(11) 3_665 .
O1 Tb1 N1 71.07(10) 2_655 2_655
O1 Tb1 N1 71.07(10) . .
O1 Tb1 N1 71.07(10) 3_665 3_665
O1 Tb1 N1 86.72(11) . 2_655
O1 Tb1 N1 167.02(11) 3_665 2_655
N1 Tb1 N4 67.37(7) 3_665 .
N1 Tb1 N4 67.37(7) 2_655 .
N1 Tb1 N4 67.37(7) . .
N1 Tb1 N1 106.14(8) 3_665 .
N1 Tb1 N1 106.14(8) 2_655 .
N1 Tb1 N1 106.14(8) 2_655 3_665
C4 O4 C28 116.9(4) . .
C23 N4 Tb1 109.9(3) . .
C23 N4 Tb1 109.9(3) 2_655 .
C23 N4 Tb1 109.9(3) 3_665 .
C23 N4 C23 109.1(3) 2_655 3_665
C23 N4 C23 109.1(3) 3_665 .
C23 N4 C23 109.1(3) 2_655 .
C1 O1 Tb1 145.8(3) . .
C22 N1 Tb1 112.2(2) . .
C7 N1 Tb1 130.4(3) . .
C7 N1 C22 117.4(3) . .
C1 C2 C7 121.8(3) . .
C3 C2 C7 116.7(4) . .
C3 C2 C1 121.2(4) . .
C1 C6 C29 119.1(4) . .
C5 C6 C1 119.5(4) . .
C5 C6 C29 121.4(4) . .
N1 C22 H22A 110.3 . .
N1 C22 H22B 110.3 . .
N1 C22 C23 107.3(3) . .
H22A C22 H22B 108.5 . .
C23 C22 H22A 110.3 . .
C23 C22 H22B 110.3 . .
N1 C7 C2 127.1(4) . .
N1 C7 H7 116.5 . .
C2 C7 H7 116.5 . .
N4 C23 C22 110.5(3) . .
N4 C23 H23A 109.6 . .
N4 C23 H23B 109.6 . .
C22 C23 H23A 109.6 . .
C22 C23 H23B 109.6 . .
H23A C23 H23B 108.1 . .
O1 C1 C2 121.0(3) . .
O1 C1 C6 121.7(4) . .
C2 C1 C6 117.2(4) . .
C6 C29 C31 111.3(4) . .
C6 C29 C30 108.5(3) . .
C32 C29 C6 111.2(4) . .
C32 C29 C31 108.3(4) . .
C32 C29 C30 110.5(4) . .
C30 C29 C31 107.0(4) . .
C2 C3 H3 119.6 . .
C4 C3 C2 120.8(4) . .
C4 C3 H3 119.6 . .
O4 C4 C5 124.4(4) . .
C3 C4 O4 116.8(4) . .
C3 C4 C5 118.8(4) . .
C29 C31 H31A 109.5 . .
C29 C31 H31B 109.5 . .
C29 C31 H31C 109.5 . .
H31A C31 H31B 109.5 . .
H31A C31 H31C 109.5 . .
H31B C31 H31C 109.5 . .
C29 C32 H32A 109.5 . .
C29 C32 H32B 109.5 . .
C29 C32 H32C 109.5 . .
H32A C32 H32B 109.5 . .
H32A C32 H32C 109.5 . .
H32B C32 H32C 109.5 . .
C6 C5 C4 122.3(4) . .
C6 C5 H5 118.8 . .
C4 C5 H5 118.8 . .
C29 C30 H30A 109.5 . .
C29 C30 H30B 109.5 . .
C29 C30 H30C 109.5 . .
H30A C30 H30B 109.5 . .
H30A C30 H30C 109.5 . .
H30B C30 H30C 109.5 . .
O4 C28 H28A 109.5 . .
O4 C28 H28B 109.5 . .
O4 C28 H28C 109.5 . .
H28A C28 H28B 109.5 . .
H28A C28 H28C 109.5 . .
H28B C28 H28C 109.5 . .
H5A O5 H5B 109.5 . .
H7A O7 H7B 109.5 . .
H6A O6 H6B 109.6 . .

loop_
_geom_bond_atom_site_label_1
_geom_bond_atom_site_label_2
_geom_bond_distance
_geom_bond_site_symmetry_2
Tb1 N4 2.680(6) .
Tb1 O1 2.188(3) 3_665
Tb1 O1 2.188(3) 2_655
Tb1 O1 2.188(3) .
Tb1 N1 2.509(3) 3_665
Tb1 N1 2.509(3) .
Tb1 N1 2.509(3) 2_655
O4 C4 1.382(5) .
O4 C28 1.429(6) .
N4 C23 1.491(5) 2_655
N4 C23 1.491(5) 3_665
N4 C23 1.491(5) .
O1 C1 1.304(5) .
N1 C22 1.469(5) .
N1 C7 1.276(5) .
C2 C7 1.455(5) .
C2 C1 1.422(5) .
C2 C3 1.392(6) .
C6 C1 1.433(5) .
C6 C29 1.537(6) .
C6 C5 1.379(6) .
C22 H22A 0.9700 .
C22 H22B 0.9700 .
C22 C23 1.521(6) .
C7 H7 0.9300 .
C23 H23A 0.9700 .
C23 H23B 0.9700 .
C29 C31 1.548(6) .
C29 C32 1.526(7) .
C29 C30 1.542(6) .
C3 H3 0.9300 .
C3 C4 1.378(6) .
C4 C5 1.399(6) .
C31 H31A 0.9600 .
C31 H31B 0.9600 .
C31 H31C 0.9600 .
C32 H32A 0.9600 .
C32 H32B 0.9600 .
C32 H32C 0.9600 .
C5 H5 0.9300 .
C30 H30A 0.9600 .
C30 H30B 0.9600 .
C30 H30C 0.9600 .
C28 H28A 0.9600 .
C28 H28B 0.9600 .
C28 H28C 0.9600 .
O5 H5A 0.8507 .
O5 H5B 0.8503 .
O7 H7A 0.8494 .
O7 H7B 0.8501 .
O6 H6A 0.8498 .
O6 H6B 0.8500 .

loop_
_geom_hbond_atom_site_label_D
_geom_hbond_atom_site_label_H
_geom_hbond_atom_site_label_A
_geom_hbond_distance_DH
_geom_hbond_distance_HA
_geom_hbond_distance_DA
_geom_hbond_angle_DHA
_geom_hbond_site_symmetry_A
C23 H23B O4 0.97 2.51 3.416(6) 155.7 4
O5 H5B O5 0.85 1.89 2.71(2) 162.5 3
O7 H7B O6 0.85 2.25 2.92(7) 135.4 4_554
O6 H6A O7 0.85 2.45 2.92(7) 115.6 4
